data_1000392
loop_
_publ_author_name
'Caignaert, V'
'Hervieu, M'
'Goutenoire, F'
'Raveau, B'

_publ_section_title
;
New thallium oxycarbonates built up from rock salt layers: A4 Tl2 C O3
O6 (A=Ca,Sr,Ba)
;
_journal_coden_ASTM JSSCBI
_journal_name_full 'Journal of Solid State Chemistry'
_journal_page_first 321
_journal_page_last 328
_journal_paper_doi 10.1006/jssc.1995.1221
_journal_volume 116
_journal_year 1995
_chemical_formula_structural 'Ca4 Tl2 (C O3) O6'
_chemical_formula_sum 'C Ca4 O9 Tl2'
_chemical_name_systematic 'Tetracalcium dithallium carbonate hexaoxide'
_space_group_IT_number 139
_symmetry_cell_setting tetragonal
_symmetry_Int_Tables_number 139
_symmetry_space_group_name_Hall '-I 4 2'
_symmetry_space_group_name_H-M 'I 4/m m m'
_cell_angle_alpha 90
_cell_angle_beta 90
_cell_angle_gamma 90
_cell_formula_units_Z 2
_cell_length_a 4.77944(4)
_cell_length_b 4.77944(4)
_cell_length_c 18.21109(20)
_cell_volume 416.0
_refine_ls_R_factor_all 0.042
_cod_depositor_comments
;
 Correcting the summary chemical formula by changing it from 'Ca4 O9 Tl2'
 to 'C Ca4 O9 Tl2'.

 Antanas Vaitkus,
 2018-07-07
;
_cod_database_code 1000392

loop_
_symmetry_equiv_pos_as_xyz
x,y,z
-x,-y,z
-x,y,z
x,-y,z
-y,x,z
y,-x,z
y,x,z
-y,-x,z
-x,-y,-z
x,y,-z
x,-y,-z
-x,y,-z
y,-x,-z
-y,x,-z
-y,-x,-z
y,x,-z
1/2+x,1/2+y,1/2+z
1/2-x,1/2-y,1/2+z
1/2-x,1/2+y,1/2+z
1/2+x,1/2-y,1/2+z
1/2-y,1/2+x,1/2+z
1/2+y,1/2-x,1/2+z
1/2+y,1/2+x,1/2+z
1/2-y,1/2-x,1/2+z
1/2-x,1/2-y,1/2-z
1/2+x,1/2+y,1/2-z
1/2+x,1/2-y,1/2-z
1/2-x,1/2+y,1/2-z
1/2+y,1/2-x,1/2-z
1/2-y,1/2+x,1/2-z
1/2-y,1/2-x,1/2-z
1/2+y,1/2+x,1/2-z

loop_
_atom_site_label
_atom_site_type_symbol
_atom_site_symmetry_multiplicity
_atom_site_Wyckoff_symbol
_atom_site_fract_x
_atom_site_fract_y
_atom_site_fract_z
_atom_site_occupancy
_atom_site_attached_hydrogens
_atom_site_calc_flag
Tl1 Tl3+ 4 e 0. 0. 0.25268(7) 1. 0 d
Ca1 Ca2+ 8 g 0. 0.5 0.1082(1) 1. 0 d
O1 O2- 4 d 0. 0.5 0.25 1. 0 d
O2 O2- 4 e 0. 0. 0.1367(9) 1. 0 d
O3 O2- 4 e 0. 0. 0.6309(9) 1. 0 d
C1 C4+ 2 a 0. 0. 0. 1. 0 d
O4 O2- 16 l 0.163(6) 0.236(8) 0. 0.25 0 d
O5 O2- 8 i 0. 0.24(1) 0. 0.25 0 d

loop_
_atom_type_symbol
_atom_type_oxidation_number
Tl3+ 3.000
Ca2+ 2.000
O2- -2.000
C4+ 4.000
